data_4513918
loop_
_publ_author_name
'Dehury, Niranjan'
'Maity, Niladri'
'Tripathy, Suman Kumar'
'Basset, Jean-Marie'
'Patra, Srikanta'

_publ_section_title
;
 Dinuclear Tetrapyrazolyl Palladium Complexes Exhibiting Facile Tandem
 Transfer Hydrogenation/Suzuki Coupling Reaction of Fluoroarylketone
;
_journal_issue 8
_journal_name_full 'ACS Catalysis'
_journal_page_first 5535
_journal_paper_doi 10.1021/acscatal.6b01421
_journal_volume 6
_journal_year 2016
_chemical_formula_sum 'C14 H14 Cl4 N8 Pd2'
_chemical_formula_weight 648.93
_chemical_name_systematic
; 
 ? 
;
_space_group_IT_number 14
_symmetry_cell_setting monoclinic
_symmetry_space_group_name_Hall '-P 2yn'
_symmetry_space_group_name_H-M 'P 1 21/n 1'
_atom_sites_solution_hydrogens geom
_atom_sites_solution_primary direct
_atom_sites_solution_secondary difmap
_audit_creation_method SHELXL-97
_cell_angle_alpha 90.00
_cell_angle_beta 106.646(2)
_cell_angle_gamma 90.00
_cell_formula_units_Z 4
_cell_length_a 10.3908(7)
_cell_length_b 11.9666(8)
_cell_length_c 17.1508(13)
_cell_measurement_reflns_used 4685
_cell_measurement_temperature 298(2)
_cell_measurement_theta_max 31.11
_cell_measurement_theta_min 2.07
_cell_volume 2043.2(2)
_computing_structure_refinement 'SHELXL-97 (Sheldrick, 2008)'
_computing_structure_solution 'SHELXS-97 (Sheldrick, 2008)'
_diffrn_ambient_temperature 298(2)
_diffrn_measured_fraction_theta_full 0.998
_diffrn_measured_fraction_theta_max 0.998
_diffrn_measurement_device_type diff_003
_diffrn_radiation_monochromator graphite
_diffrn_radiation_source 'fine-focus sealed tube'
_diffrn_radiation_type MoK\a
_diffrn_radiation_wavelength 0.71073
_diffrn_reflns_av_R_equivalents 0.0479
_diffrn_reflns_av_sigmaI/netI 0.0353
_diffrn_reflns_limit_h_max 15
_diffrn_reflns_limit_h_min -15
_diffrn_reflns_limit_k_max 17
_diffrn_reflns_limit_k_min -17
_diffrn_reflns_limit_l_max 24
_diffrn_reflns_limit_l_min -24
_diffrn_reflns_number 47920
_diffrn_reflns_theta_full 31.11
_diffrn_reflns_theta_max 31.11
_diffrn_reflns_theta_min 2.07
_exptl_absorpt_coefficient_mu 2.302
_exptl_crystal_colour Red
_exptl_crystal_density_diffrn 2.110
_exptl_crystal_density_method 'not measured'
_exptl_crystal_description block
_exptl_crystal_F_000 1256
_exptl_crystal_size_max 0.11
_exptl_crystal_size_mid 0.09
_exptl_crystal_size_min 0.05
_refine_diff_density_max 0.941
_refine_diff_density_min -0.767
_refine_diff_density_rms 0.121
_refine_ls_extinction_method none
_refine_ls_goodness_of_fit_ref 0.882
_refine_ls_hydrogen_treatment mixed
_refine_ls_matrix_type full
_refine_ls_number_parameters 253
_refine_ls_number_reflns 6560
_refine_ls_number_restraints 0
_refine_ls_restrained_S_all 0.882
_refine_ls_R_factor_all 0.0656
_refine_ls_R_factor_gt 0.0353
_refine_ls_shift/su_max 0.001
_refine_ls_shift/su_mean 0.000
_refine_ls_structure_factor_coef Fsqd
_refine_ls_weighting_details 'calc w=1/[\s^2^(Fo^2^)+(0.1000P)^2^+0.0000P] where P=(Fo^2^+2Fc^2^)/3'
_refine_ls_weighting_scheme calc
_refine_ls_wR_factor_gt 0.1050
_refine_ls_wR_factor_ref 0.1295
_reflns_number_gt 4685
_reflns_number_total 6560
_reflns_threshold_expression >2sigma(I)
_cod_data_source_file cs6b01421_si_004.cif
_cod_data_source_block mo_tperu1pd1_0m_a
_cod_depositor_comments
;
The following automatic conversions were performed:

'_symmetry_cell_setting' value 'Monoclinic' changed to 'monoclinic'
according to
/usr/data/users/saulius/crontab/automatic-downloads/rss-feeds/ACS/lib/dictionaries/cif_core.dic
dictionary named 'cif_core.dic' version 2.4.2 from 2011-04-26.

Automatic conversion script
Id: cif_fix_values 4268 2015-11-12 08:31:59Z antanas 

 Adding full bibliography for 4513918--4513920.cif.
;
_cod_original_sg_symbol_H-M 'P 21/n'
_cod_database_code 4513918

loop_
_symmetry_equiv_pos_as_xyz
'x, y, z'
'-x+1/2, y+1/2, -z+1/2'
'-x, -y, -z'
'x-1/2, -y-1/2, z-1/2'

loop_
_atom_site_label
_atom_site_type_symbol
_atom_site_fract_x
_atom_site_fract_y
_atom_site_fract_z
_atom_site_U_iso_or_equiv
_atom_site_adp_type
_atom_site_occupancy
_atom_site_symmetry_multiplicity
_atom_site_calc_flag
_atom_site_refinement_flags
Pd1 Pd -0.00698(2) 0.31470(2) 0.588514(16) 0.02602(9) Uani 1 1 d .
Pd2 Pd 0.55962(3) 0.19765(2) 0.519892(17) 0.02957(9) Uani 1 1 d .
Cl2 Cl -0.02586(9) 0.42388(9) 0.69297(5) 0.0379(2) Uani 1 1 d .
Cl1 Cl -0.17954(10) 0.40479(9) 0.49721(6) 0.0449(2) Uani 1 1 d .
Cl4 Cl 0.74690(10) 0.14221(10) 0.61799(7) 0.0480(3) Uani 1 1 d .
Cl3 Cl 0.59551(10) 0.07025(9) 0.42947(6) 0.0434(2) Uani 1 1 d .
N5 N 0.2968(3) 0.3122(2) 0.45483(18) 0.0299(6) Uani 1 1 d .
N4 N 0.2469(3) 0.1837(2) 0.64123(18) 0.0279(6) Uani 1 1 d .
N1 N 0.0099(3) 0.2093(2) 0.49978(18) 0.0289(6) Uani 1 1 d .
N2 N 0.1269(3) 0.1570(2) 0.50201(17) 0.0272(6) Uani 1 1 d .
N7 N 0.4044(3) 0.3550(3) 0.59425(18) 0.0297(6) Uani 1 1 d .
N3 N 0.1525(3) 0.2388(3) 0.66737(18) 0.0316(6) Uani 1 1 d .
N6 N 0.3908(3) 0.2493(3) 0.43469(18) 0.0325(7) Uani 1 1 d .
N8 N 0.5280(3) 0.3158(2) 0.59686(19) 0.0310(7) Uani 1 1 d .
C7 C 0.2514(3) 0.1917(3) 0.5584(2) 0.0270(7) Uani 1 1 d .
H7 H 0.3239 0.1407 0.5518 0.032 Uiso 1 1 calc R
C8 C 0.2856(3) 0.3122(3) 0.5370(2) 0.0264(7) Uani 1 1 d .
H8 H 0.2088 0.3618 0.5383 0.032 Uiso 1 1 calc R
C6 C 0.3356(4) 0.1318(3) 0.7038(2) 0.0341(8) Uani 1 1 d .
H6 H 0.4109 0.0886 0.7010 0.041 Uiso 1 1 calc R
C3 C 0.1071(4) 0.0809(3) 0.4419(2) 0.0366(8) Uani 1 1 d .
H3 H 0.1738 0.0352 0.4300 0.044 Uiso 1 1 calc R
C12 C 0.4137(4) 0.4373(3) 0.6488(2) 0.0393(9) Uani 1 1 d .
H12 H 0.3409 0.4782 0.6579 0.047 Uiso 1 1 calc R
C1 C -0.0831(4) 0.1627(4) 0.4393(2) 0.0381(8) Uani 1 1 d .
H1 H -0.1757 0.1818 0.4238 0.046 Uiso 1 1 calc R
C9 C 0.2037(4) 0.3497(3) 0.3878(2) 0.0388(9) Uani 1 1 d .
H9 H 0.1276 0.3945 0.3862 0.047 Uiso 1 1 calc R
C14 C 0.6141(4) 0.3753(4) 0.6531(3) 0.0415(9) Uani 1 1 d .
H14 H 0.7090 0.3673 0.6674 0.050 Uiso 1 1 calc R
C13 C 0.5462(4) 0.4518(4) 0.6888(3) 0.0478(10) Uani 1 1 d .
H13 H 0.5843 0.5027 0.7317 0.057 Uiso 1 1 calc R
C11 C 0.3560(4) 0.2488(4) 0.3536(2) 0.0446(10) Uani 1 1 d .
H11 H 0.4037 0.2114 0.3216 0.053 Uiso 1 1 calc R
C5 C 0.2970(4) 0.1528(4) 0.7712(2) 0.0430(9) Uani 1 1 d .
H5 H 0.3397 0.1274 0.8248 0.052 Uiso 1 1 calc R
C4 C 0.1829(4) 0.2187(4) 0.7468(2) 0.0428(10) Uani 1 1 d .
H4 H 0.1336 0.2457 0.7817 0.051 Uiso 1 1 calc R
C2 C -0.0262(4) 0.0819(4) 0.4016(2) 0.0456(10) Uani 1 1 d .
H2 H -0.0711 0.0364 0.3566 0.055 Uiso 1 1 calc R
C10 C 0.2407(5) 0.3106(4) 0.3230(3) 0.0493(11) Uani 1 1 d .
H10 H 0.1955 0.3234 0.2672 0.059 Uiso 1 1 calc R

loop_
_atom_site_aniso_label
_atom_site_aniso_U_11
_atom_site_aniso_U_22
_atom_site_aniso_U_33
_atom_site_aniso_U_23
_atom_site_aniso_U_13
_atom_site_aniso_U_12
Pd1 0.02246(13) 0.02892(15) 0.02690(15) -0.00038(10) 0.00742(10) 0.00401(9)
Pd2 0.02592(14) 0.03299(16) 0.03221(16) -0.00403(11) 0.01219(11) 0.00352(10)
Cl2 0.0396(5) 0.0362(5) 0.0364(5) -0.0096(4) 0.0083(4) 0.0049(4)
Cl1 0.0438(5) 0.0452(6) 0.0391(5) 0.0005(4) 0.0015(4) 0.0175(4)
Cl4 0.0440(5) 0.0538(6) 0.0421(5) -0.0069(5) 0.0056(4) 0.0191(5)
Cl3 0.0425(5) 0.0437(5) 0.0468(6) -0.0128(4) 0.0170(4) 0.0073(4)
N5 0.0322(15) 0.0311(16) 0.0274(15) 0.0022(12) 0.0104(12) 0.0064(12)
N4 0.0256(13) 0.0318(15) 0.0271(15) 0.0037(11) 0.0088(11) 0.0083(11)
N1 0.0261(13) 0.0313(15) 0.0300(15) -0.0017(12) 0.0092(12) 0.0023(11)
N2 0.0275(13) 0.0264(14) 0.0289(15) -0.0017(12) 0.0100(12) 0.0031(11)
N7 0.0262(13) 0.0296(15) 0.0322(15) -0.0063(12) 0.0067(12) 0.0050(11)
N3 0.0265(13) 0.0412(17) 0.0286(15) 0.0029(13) 0.0102(12) 0.0118(13)
N6 0.0298(14) 0.0425(18) 0.0285(15) -0.0018(13) 0.0137(12) 0.0055(13)
N8 0.0233(13) 0.0348(17) 0.0351(16) -0.0054(13) 0.0087(12) 0.0011(11)
C7 0.0233(15) 0.0282(17) 0.0306(17) 0.0028(13) 0.0092(13) 0.0079(12)
C8 0.0272(15) 0.0275(17) 0.0251(16) -0.0001(13) 0.0084(13) 0.0060(12)
C6 0.0290(16) 0.037(2) 0.0329(19) 0.0076(15) 0.0033(14) 0.0086(15)
C3 0.045(2) 0.0325(19) 0.037(2) -0.0083(16) 0.0187(17) 0.0016(16)
C12 0.041(2) 0.036(2) 0.043(2) -0.0067(17) 0.0153(17) 0.0093(16)
C1 0.0289(17) 0.049(2) 0.033(2) -0.0035(17) 0.0032(15) -0.0038(16)
C9 0.041(2) 0.036(2) 0.035(2) 0.0057(17) 0.0041(16) 0.0059(17)
C14 0.0293(18) 0.046(2) 0.048(2) -0.0123(19) 0.0090(17) -0.0045(17)
C13 0.047(2) 0.046(2) 0.045(2) -0.0171(19) 0.0048(19) -0.0017(19)
C11 0.045(2) 0.057(3) 0.037(2) -0.0081(19) 0.0194(18) -0.001(2)
C5 0.044(2) 0.052(2) 0.0284(19) 0.0112(18) 0.0039(16) 0.0128(19)
C4 0.046(2) 0.060(3) 0.0252(18) 0.0055(18) 0.0141(17) 0.013(2)
C2 0.054(2) 0.044(2) 0.035(2) -0.0124(18) 0.0063(18) -0.009(2)
C10 0.055(3) 0.059(3) 0.031(2) 0.0102(19) 0.0052(19) 0.005(2)

loop_
_atom_type_symbol
_atom_type_description
_atom_type_scat_dispersion_real
_atom_type_scat_dispersion_imag
_atom_type_scat_source
C C 0.0033 0.0016 'International Tables Vol C Tables 4.2.6.8 and 6.1.1.4'
H H 0.0000 0.0000 'International Tables Vol C Tables 4.2.6.8 and 6.1.1.4'
N N 0.0061 0.0033 'International Tables Vol C Tables 4.2.6.8 and 6.1.1.4'
Cl Cl 0.1484 0.1585 'International Tables Vol C Tables 4.2.6.8 and 6.1.1.4'
Ru Ru -1.2594 0.8363 'International Tables Vol C Tables 4.2.6.8 and 6.1.1.4'
Pd Pd -0.9988 1.0072 'International Tables Vol C Tables 4.2.6.8 and 6.1.1.4'

loop_
_geom_angle_atom_site_label_1
_geom_angle_atom_site_label_2
_geom_angle_atom_site_label_3
_geom_angle
N1 Pd1 N3 89.55(12)
N1 Pd1 Cl2 176.54(9)
N3 Pd1 Cl2 88.30(9)
N1 Pd1 Cl1 89.92(9)
N3 Pd1 Cl1 177.24(9)
Cl2 Pd1 Cl1 92.35(4)
N8 Pd2 N6 89.36(12)
N8 Pd2 Cl4 89.17(9)
N6 Pd2 Cl4 178.46(9)
N8 Pd2 Cl3 177.65(9)
N6 Pd2 Cl3 89.42(9)
Cl4 Pd2 Cl3 92.07(4)
C9 N5 N6 111.1(3)
C9 N5 C8 126.3(3)
N6 N5 C8 120.9(3)
C6 N4 N3 110.7(3)
C6 N4 C7 127.4(3)
N3 N4 C7 121.6(3)
C1 N1 N2 106.0(3)
C1 N1 Pd1 130.7(3)
N2 N1 Pd1 122.4(2)
C3 N2 N1 110.6(3)
C3 N2 C7 128.4(3)
N1 N2 C7 120.8(3)
C12 N7 N8 110.6(3)
C12 N7 C8 128.0(3)
N8 N7 C8 121.4(3)
C4 N3 N4 105.6(3)
C4 N3 Pd1 132.3(3)
N4 N3 Pd1 121.7(2)
C11 N6 N5 105.6(3)
C11 N6 Pd2 132.0(3)
N5 N6 Pd2 121.5(2)
C14 N8 N7 105.9(3)
C14 N8 Pd2 130.6(3)
N7 N8 Pd2 123.3(2)
N2 C7 N4 111.5(3)
N2 C7 C8 109.4(3)
N4 C7 C8 111.7(3)
N2 C7 H7 108.0
N4 C7 H7 108.0
C8 C7 H7 108.0
N7 C8 N5 111.9(3)
N7 C8 C7 112.3(3)
N5 C8 C7 108.5(3)
N7 C8 H8 108.0
N5 C8 H8 108.0
C7 C8 H8 108.0
N4 C6 C5 106.9(3)
N4 C6 H6 126.5
C5 C6 H6 126.5
N2 C3 C2 107.1(3)
N2 C3 H3 126.4
C2 C3 H3 126.4
N7 C12 C13 107.7(3)
N7 C12 H12 126.1
C13 C12 H12 126.1
N1 C1 C2 110.3(3)
N1 C1 H1 124.9
C2 C1 H1 124.9
N5 C9 C10 106.3(4)
N5 C9 H9 126.8
C10 C9 H9 126.8
N8 C14 C13 110.6(3)
N8 C14 H14 124.7
C13 C14 H14 124.7
C12 C13 C14 105.1(3)
C12 C13 H13 127.5
C14 C13 H13 127.5
N6 C11 C10 110.0(4)
N6 C11 H11 125.0
C10 C11 H11 125.0
C6 C5 C4 106.6(3)
C6 C5 H5 126.7
C4 C5 H5 126.7
N3 C4 C5 110.1(4)
N3 C4 H4 124.9
C5 C4 H4 124.9
C3 C2 C1 106.1(3)
C3 C2 H2 127.0
C1 C2 H2 127.0
C9 C10 C11 107.0(4)
C9 C10 H10 126.5
C11 C10 H10 126.5

loop_
_geom_bond_atom_site_label_1
_geom_bond_atom_site_label_2
_geom_bond_distance
Pd1 N1 2.022(3)
Pd1 N3 2.029(3)
Pd1 Cl2 2.2707(9)
Pd1 Cl1 2.2849(10)
Pd2 N8 2.024(3)
Pd2 N6 2.031(3)
Pd2 Cl4 2.2763(10)
Pd2 Cl3 2.2802(10)
N5 C9 1.350(5)
N5 N6 1.355(4)
N5 C8 1.447(4)
N4 C6 1.349(4)
N4 N3 1.360(4)
N4 C7 1.438(4)
N1 C1 1.322(5)
N1 N2 1.358(4)
N2 C3 1.346(5)
N2 C7 1.437(4)
N7 C12 1.343(5)
N7 N8 1.356(4)
N7 C8 1.434(4)
N3 C4 1.329(5)
N6 C11 1.333(5)
N8 C14 1.321(5)
C7 C8 1.553(5)
C7 H7 1.0000
C8 H8 1.0000
C6 C5 1.351(5)
C6 H6 0.9500
C3 C2 1.360(6)
C3 H3 0.9500
C12 C13 1.362(6)
C12 H12 0.9500
C1 C2 1.387(6)
C1 H1 0.9500
C9 C10 1.359(6)
C9 H9 0.9500
C14 C13 1.399(6)
C14 H14 0.9500
C13 H13 0.9500
C11 C10 1.377(6)
C11 H11 0.9500
C5 C4 1.385(6)
C5 H5 0.9500
C4 H4 0.9500
C2 H2 0.9500
C10 H10 0.9500
